data_7105030
loop_
_publ_author_name
'Qian, Zi-Qing'
'Zhou, Feng'
'Du, Tai-Ping'
'Wang, Bo-Lun'
'Ding, Miao'
'Zhao, Xiao-Li'
'Zhou, Jian'

_publ_section_title
;
 Asymmetric construction of quaternary stereocenters by direct
 organocatalytic amination of 3-substituted oxindoles.
;
_journal_issue 44
_journal_name_full 'Chemical communications (Cambridge, England)'
_journal_page_first 6753
_journal_page_last 6755
_journal_paper_doi 10.1039/b915257a
_journal_year 2009
_chemical_formula_sum 'C23 H26 Br N3 O5'
_chemical_formula_weight 504.38
_chemical_name_systematic
;
?
;
_space_group_IT_number 2
_symmetry_cell_setting triclinic
_symmetry_space_group_name_Hall '-P 1'
_symmetry_space_group_name_H-M 'P -1'
_atom_sites_solution_hydrogens geom
_atom_sites_solution_primary direct
_atom_sites_solution_secondary difmap
_audit_creation_method SHELXL-97
_cell_angle_alpha 115.6260(10)
_cell_angle_beta 92.7780(10)
_cell_angle_gamma 107.0370(10)
_cell_formula_units_Z 2
_cell_length_a 9.0411(3)
_cell_length_b 12.0586(4)
_cell_length_c 12.8583(4)
_cell_measurement_temperature 296(2)
_cell_volume 1183.27(7)
_computing_structure_refinement 'SHELXL-97 (Sheldrick, 1997)'
_computing_structure_solution 'SHELXS-97 (Sheldrick, 1990)'
_diffrn_ambient_temperature 296(2)
_diffrn_measured_fraction_theta_full 0.990
_diffrn_measured_fraction_theta_max 0.990
_diffrn_radiation_monochromator graphite
_diffrn_radiation_source 'fine-focus sealed tube'
_diffrn_radiation_type MoK\a
_diffrn_radiation_wavelength 0.71073
_diffrn_reflns_av_R_equivalents 0.0198
_diffrn_reflns_av_sigmaI/netI 0.0198
_diffrn_reflns_limit_h_max 10
_diffrn_reflns_limit_h_min -10
_diffrn_reflns_limit_k_max 14
_diffrn_reflns_limit_k_min -14
_diffrn_reflns_limit_l_max 15
_diffrn_reflns_limit_l_min -15
_diffrn_reflns_number 13845
_diffrn_reflns_theta_full 25.01
_diffrn_reflns_theta_max 25.01
_diffrn_reflns_theta_min 1.96
_exptl_absorpt_coefficient_mu 1.775
_exptl_absorpt_correction_T_max 1
_exptl_absorpt_correction_T_min 0.670721
_exptl_absorpt_correction_type multi-scan
_exptl_crystal_colour colorless
_exptl_crystal_density_diffrn 1.416
_exptl_crystal_density_method 'not measured'
_exptl_crystal_description block
_exptl_crystal_F_000 520
_exptl_crystal_size_max 0.523
_exptl_crystal_size_mid 0.282
_exptl_crystal_size_min 0.164
_refine_diff_density_max 0.639
_refine_diff_density_min -0.681
_refine_diff_density_rms 0.048
_refine_ls_extinction_method none
_refine_ls_goodness_of_fit_ref 1.027
_refine_ls_hydrogen_treatment constr
_refine_ls_matrix_type full
_refine_ls_number_parameters 289
_refine_ls_number_reflns 4139
_refine_ls_number_restraints 24
_refine_ls_restrained_S_all 1.024
_refine_ls_R_factor_all 0.0526
_refine_ls_R_factor_gt 0.0404
_refine_ls_shift/su_max 0.001
_refine_ls_shift/su_mean 0.000
_refine_ls_structure_factor_coef Fsqd
_refine_ls_weighting_details 'calc w=1/[\s^2^(Fo^2^)+(0.0491P)^2^+1.0162P] where P=(Fo^2^+2Fc^2^)/3'
_refine_ls_weighting_scheme calc
_refine_ls_wR_factor_gt 0.1019
_refine_ls_wR_factor_ref 0.1107
_reflns_number_gt 3348
_reflns_number_total 4139
_reflns_threshold_expression >2sigma(I)
_cod_data_source_file b915257a.txt
_cod_data_source_block z
_cod_depositor_comments
;
The following automatic conversions were performed:
'_symmetry_cell_setting' value 'Triclinic' changed to 'triclinic'
according to '/home/saulius/struct/CIF-dictionaries/cif_core.dic'
dictionary named 'cif_core.dic' version 2.4.1 from 2010-06-29.

Automatic conversion script
Id: cif_fix_enum 1527 2010-12-29 10:47:43Z saulius 
;
_cod_original_sg_symbol_H-M P-1
_cod_database_code 7105030

loop_
_symmetry_equiv_pos_as_xyz
'x, y, z'
'-x, -y, -z'

loop_
_atom_site_label
_atom_site_type_symbol
_atom_site_fract_x
_atom_site_fract_y
_atom_site_fract_z
_atom_site_U_iso_or_equiv
_atom_site_adp_type
_atom_site_occupancy
_atom_site_symmetry_multiplicity
_atom_site_calc_flag
_atom_site_refinement_flags
_atom_site_disorder_assembly
_atom_site_disorder_group
Br1 Br 0.57585(5) 1.13022(4) 0.17648(4) 0.08609(19) Uani 1 1 d . . .
O1 O 0.1115(2) 0.88373(17) 0.50466(16) 0.0436(4) Uani 1 1 d . . .
O2 O -0.2045(2) 0.47629(18) 0.42930(17) 0.0464(4) Uani 1 1 d . . .
O3 O -0.2406(2) 0.63975(18) 0.40090(17) 0.0440(4) Uani 1 1 d . . .
O4 O -0.0889(3) 0.34753(19) 0.17278(18) 0.0559(5) Uani 1 1 d . . .
O5 O 0.0777(2) 0.31406(17) 0.28413(17) 0.0482(5) Uani 1 1 d . . .
N1 N -0.0261(2) 0.58984(19) 0.35959(18) 0.0365(5) Uani 1 1 d . . .
N2 N 0.0619(2) 0.51055(19) 0.35162(19) 0.0379(5) Uani 1 1 d . . .
H2B H 0.1478 0.5388 0.4016 0.046 Uiso 1 1 calc R . .
N3 N -0.0599(2) 0.86659(19) 0.35647(18) 0.0389(5) Uani 1 1 d . . .
H3A H -0.0650 0.9441 0.3906 0.047 Uiso 1 1 calc R . .
C1 C 0.2264(3) 0.7982(3) 0.1453(2) 0.0460(6) Uani 1 1 d . . .
H1A H 0.1390 0.7312 0.0891 0.055 Uiso 1 1 calc R . .
C2 C 0.3171(4) 0.8962(3) 0.1219(3) 0.0553(7) Uani 1 1 d . . .
H2A H 0.2904 0.8955 0.0508 0.066 Uiso 1 1 calc R . .
C3 C 0.4468(3) 0.9943(3) 0.2049(3) 0.0517(7) Uani 1 1 d . . .
C4 C 0.4880(3) 0.9973(3) 0.3101(3) 0.0540(7) Uani 1 1 d . . .
H4A H 0.5767 1.0636 0.3654 0.065 Uiso 1 1 calc R . .
C5 C 0.3956(3) 0.9001(3) 0.3324(3) 0.0505(7) Uani 1 1 d . . .
H5A H 0.4222 0.9025 0.4043 0.061 Uiso 1 1 calc R . .
C6 C 0.2644(3) 0.7988(2) 0.2512(2) 0.0377(6) Uani 1 1 d . . .
C7 C 0.1798(3) 0.6888(2) 0.2775(2) 0.0398(6) Uani 1 1 d . . .
H7A H 0.2482 0.6944 0.3414 0.048 Uiso 1 1 calc R . .
H7B H 0.1657 0.6063 0.2087 0.048 Uiso 1 1 calc R . .
C8 C 0.0175(3) 0.6837(2) 0.3111(2) 0.0323(5) Uani 1 1 d . . .
C9 C 0.0302(3) 0.8237(2) 0.4057(2) 0.0344(5) Uani 1 1 d . . .
C10 C -0.1446(3) 0.7703(2) 0.2431(2) 0.0367(5) Uani 1 1 d . . .
C11 C -0.1054(3) 0.6590(2) 0.2122(2) 0.0347(5) Uani 1 1 d . . .
C12 C -0.1747(3) 0.5509(3) 0.1038(2) 0.0444(6) Uani 1 1 d . . .
H12A H -0.1489 0.4757 0.0819 0.053 Uiso 1 1 calc R . .
C13 C -0.2834(4) 0.5564(3) 0.0282(3) 0.0541(7) Uani 1 1 d . . .
H13A H -0.3303 0.4845 -0.0456 0.065 Uiso 1 1 calc R . .
C14 C -0.3228(3) 0.6677(3) 0.0611(3) 0.0560(8) Uani 1 1 d . . .
H14A H -0.3971 0.6691 0.0094 0.067 Uiso 1 1 calc R . .
C15 C -0.2540(3) 0.7771(3) 0.1693(3) 0.0485(7) Uani 1 1 d . . .
H15A H -0.2802 0.8521 0.1916 0.058 Uiso 1 1 calc R . .
C16 C 0.0054(3) 0.3846(2) 0.2600(2) 0.0407(6) Uani 1 1 d . . .
C17 C 0.0425(4) 0.1788(2) 0.1921(3) 0.0487(7) Uani 1 1 d U . .
H17A H -0.0674 0.1427 0.1500 0.058 Uiso 1 1 calc R . .
C18 C 0.1493(6) 0.1784(4) 0.1083(4) 0.0939(14) Uani 1 1 d U . .
H18A H 0.1303 0.2279 0.0707 0.141 Uiso 1 1 calc R . .
H18B H 0.1299 0.0897 0.0499 0.141 Uiso 1 1 calc R . .
H18C H 0.2571 0.2174 0.1502 0.141 Uiso 1 1 calc R . .
C19 C 0.0634(7) 0.1044(4) 0.2550(4) 0.0946(14) Uani 1 1 d U . .
H19A H -0.0089 0.1083 0.3077 0.142 Uiso 1 1 calc R . .
H19B H 0.1698 0.1424 0.2992 0.142 Uiso 1 1 calc R . .
H19C H 0.0428 0.0146 0.1989 0.142 Uiso 1 1 calc R . .
C20 C -0.1631(3) 0.5609(2) 0.3989(2) 0.0370(5) Uani 1 1 d . . .
C21 C -0.4012(3) 0.6066(3) 0.4210(3) 0.0599(8) Uani 1 1 d U . .
H21A H -0.4080 0.5707 0.4767 0.072 Uiso 1 1 calc R . .
C22 C -0.4328(5) 0.7313(5) 0.4734(4) 0.1071(17) Uani 1 1 d U . .
H22C H -0.5379 0.7150 0.4886 0.161 Uiso 1 1 calc R . .
H22D H -0.4229 0.7676 0.4197 0.161 Uiso 1 1 calc R . .
H22A H -0.3580 0.7921 0.5460 0.161 Uiso 1 1 calc R . .
C23 C -0.5086(5) 0.5089(5) 0.3092(5) 0.134(2) Uani 1 1 d U . .
H23C H -0.4830 0.4303 0.2794 0.202 Uiso 1 1 calc R . .
H23D H -0.4982 0.5427 0.2536 0.202 Uiso 1 1 calc R . .
H23A H -0.6153 0.4894 0.3210 0.202 Uiso 1 1 calc R . .

loop_
_atom_site_aniso_label
_atom_site_aniso_U_11
_atom_site_aniso_U_22
_atom_site_aniso_U_33
_atom_site_aniso_U_23
_atom_site_aniso_U_13
_atom_site_aniso_U_12
Br1 0.0853(3) 0.0690(3) 0.1093(4) 0.0560(2) 0.0414(2) 0.0083(2)
O1 0.0530(11) 0.0372(9) 0.0351(10) 0.0123(8) 0.0017(9) 0.0166(8)
O2 0.0470(10) 0.0443(10) 0.0555(12) 0.0328(9) 0.0096(9) 0.0116(8)
O3 0.0396(9) 0.0490(10) 0.0608(12) 0.0357(9) 0.0189(9) 0.0221(8)
O4 0.0646(13) 0.0416(10) 0.0524(13) 0.0176(9) -0.0077(11) 0.0163(9)
O5 0.0600(12) 0.0321(9) 0.0527(12) 0.0175(9) 0.0053(9) 0.0208(8)
N1 0.0387(11) 0.0329(10) 0.0462(12) 0.0231(10) 0.0112(9) 0.0162(9)
N2 0.0363(11) 0.0309(10) 0.0480(13) 0.0186(10) 0.0046(9) 0.0142(9)
N3 0.0498(12) 0.0300(10) 0.0395(12) 0.0164(9) 0.0066(10) 0.0176(9)
C1 0.0432(14) 0.0460(15) 0.0435(16) 0.0191(13) 0.0100(12) 0.0114(12)
C2 0.0578(18) 0.0612(18) 0.0526(18) 0.0339(15) 0.0185(14) 0.0157(15)
C3 0.0499(16) 0.0439(15) 0.068(2) 0.0306(14) 0.0294(15) 0.0152(13)
C4 0.0463(16) 0.0437(15) 0.0578(19) 0.0178(14) 0.0130(14) 0.0057(12)
C5 0.0499(16) 0.0481(15) 0.0459(16) 0.0210(13) 0.0058(13) 0.0092(13)
C6 0.0362(13) 0.0358(13) 0.0421(14) 0.0173(11) 0.0138(11) 0.0145(10)
C7 0.0385(13) 0.0368(13) 0.0476(15) 0.0205(12) 0.0126(11) 0.0160(11)
C8 0.0354(12) 0.0286(11) 0.0334(13) 0.0149(10) 0.0068(10) 0.0111(9)
C9 0.0387(13) 0.0303(12) 0.0360(14) 0.0169(11) 0.0098(11) 0.0118(10)
C10 0.0376(13) 0.0382(13) 0.0386(14) 0.0217(11) 0.0090(11) 0.0128(10)
C11 0.0357(12) 0.0348(12) 0.0356(13) 0.0183(11) 0.0093(10) 0.0116(10)
C12 0.0463(15) 0.0408(14) 0.0390(15) 0.0156(12) 0.0058(12) 0.0109(12)
C13 0.0517(16) 0.0566(17) 0.0416(16) 0.0202(14) -0.0008(13) 0.0080(14)
C14 0.0447(15) 0.072(2) 0.0526(18) 0.0371(17) -0.0020(13) 0.0122(14)
C15 0.0480(15) 0.0557(17) 0.0556(18) 0.0348(15) 0.0097(13) 0.0230(13)
C16 0.0437(14) 0.0332(13) 0.0492(16) 0.0228(12) 0.0119(13) 0.0130(11)
C17 0.0571(16) 0.0289(12) 0.0550(17) 0.0152(12) 0.0122(14) 0.0151(12)
C18 0.122(4) 0.060(2) 0.089(3) 0.026(2) 0.055(3) 0.026(2)
C19 0.170(5) 0.051(2) 0.083(3) 0.038(2) 0.041(3) 0.053(3)
C20 0.0378(13) 0.0341(12) 0.0374(14) 0.0175(11) 0.0027(10) 0.0099(10)
C21 0.0448(16) 0.081(2) 0.083(2) 0.056(2) 0.0290(16) 0.0310(16)
C22 0.068(3) 0.115(4) 0.113(4) 0.016(3) 0.018(2) 0.056(3)
C23 0.046(2) 0.108(4) 0.153(5) -0.010(3) 0.000(3) 0.011(2)

loop_
_atom_type_symbol
_atom_type_description
_atom_type_scat_dispersion_real
_atom_type_scat_dispersion_imag
_atom_type_scat_source
C C 0.0033 0.0016 'International Tables Vol C Tables 4.2.6.8 and 6.1.1.4'
H H 0.0000 0.0000 'International Tables Vol C Tables 4.2.6.8 and 6.1.1.4'
Br Br -0.2901 2.4595 'International Tables Vol C Tables 4.2.6.8 and 6.1.1.4'
N N 0.0061 0.0033 'International Tables Vol C Tables 4.2.6.8 and 6.1.1.4'
O O 0.0106 0.0060 'International Tables Vol C Tables 4.2.6.8 and 6.1.1.4'

loop_
_geom_angle_atom_site_label_1
_geom_angle_atom_site_label_2
_geom_angle_atom_site_label_3
_geom_angle
_geom_angle_site_symmetry_1
_geom_angle_site_symmetry_3
_geom_angle_publ_flag
C20 O3 C21 116.9(2) . . ?
C16 O5 C17 116.4(2) . . ?
C20 N1 N2 114.95(19) . . ?
C20 N1 C8 124.07(19) . . ?
N2 N1 C8 120.35(19) . . ?
C16 N2 N1 117.0(2) . . ?
C16 N2 H2B 121.5 . . ?
N1 N2 H2B 121.5 . . ?
C9 N3 C10 112.2(2) . . ?
C9 N3 H3A 123.9 . . ?
C10 N3 H3A 123.9 . . ?
C6 C1 C2 120.8(3) . . ?
C6 C1 H1A 119.6 . . ?
C2 C1 H1A 119.6 . . ?
C3 C2 C1 119.3(3) . . ?
C3 C2 H2A 120.4 . . ?
C1 C2 H2A 120.4 . . ?
C4 C3 C2 121.3(3) . . ?
C4 C3 Br1 117.8(2) . . ?
C2 C3 Br1 120.9(2) . . ?
C3 C4 C5 118.7(3) . . ?
C3 C4 H4A 120.7 . . ?
C5 C4 H4A 120.7 . . ?
C4 C5 C6 122.1(3) . . ?
C4 C5 H5A 119.0 . . ?
C6 C5 H5A 119.0 . . ?
C1 C6 C5 117.8(2) . . ?
C1 C6 C7 123.3(2) . . ?
C5 C6 C7 118.6(2) . . ?
C6 C7 C8 117.2(2) . . ?
C6 C7 H7A 108.0 . . ?
C8 C7 H7A 108.0 . . ?
C6 C7 H7B 108.0 . . ?
C8 C7 H7B 108.0 . . ?
H7A C7 H7B 107.2 . . ?
N1 C8 C11 115.17(19) . . ?
N1 C8 C7 107.94(19) . . ?
C11 C8 C7 113.0(2) . . ?
N1 C8 C9 110.28(19) . . ?
C11 C8 C9 101.25(18) . . ?
C7 C8 C9 109.00(19) . . ?
O1 C9 N3 126.8(2) . . ?
O1 C9 C8 125.6(2) . . ?
N3 C9 C8 107.6(2) . . ?
C15 C10 C11 122.3(2) . . ?
C15 C10 N3 128.2(2) . . ?
C11 C10 N3 109.6(2) . . ?
C12 C11 C10 119.8(2) . . ?
C12 C11 C8 131.0(2) . . ?
C10 C11 C8 109.1(2) . . ?
C11 C12 C13 118.7(3) . . ?
C11 C12 H12A 120.6 . . ?
C13 C12 H12A 120.6 . . ?
C14 C13 C12 120.7(3) . . ?
C14 C13 H13A 119.7 . . ?
C12 C13 H13A 119.7 . . ?
C15 C14 C13 121.2(3) . . ?
C15 C14 H14A 119.4 . . ?
C13 C14 H14A 119.4 . . ?
C10 C15 C14 117.2(3) . . ?
C10 C15 H15A 121.4 . . ?
C14 C15 H15A 121.4 . . ?
O4 C16 O5 126.7(2) . . ?
O4 C16 N2 125.1(2) . . ?
O5 C16 N2 108.1(2) . . ?
O5 C17 C18 109.1(2) . . ?
O5 C17 C19 105.6(3) . . ?
C18 C17 C19 113.5(3) . . ?
O5 C17 H17A 109.5 . . ?
C18 C17 H17A 109.5 . . ?
C19 C17 H17A 109.5 . . ?
C17 C18 H18A 109.5 . . ?
C17 C18 H18B 109.5 . . ?
H18A C18 H18B 109.5 . . ?
C17 C18 H18C 109.5 . . ?
H18A C18 H18C 109.5 . . ?
H18B C18 H18C 109.5 . . ?
C17 C19 H19A 109.5 . . ?
C17 C19 H19B 109.5 . . ?
H19A C19 H19B 109.5 . . ?
C17 C19 H19C 109.5 . . ?
H19A C19 H19C 109.5 . . ?
H19B C19 H19C 109.5 . . ?
O2 C20 O3 125.6(2) . . ?
O2 C20 N1 123.9(2) . . ?
O3 C20 N1 110.5(2) . . ?
O3 C21 C23 108.9(3) . . ?
O3 C21 C22 106.0(3) . . ?
C23 C21 C22 113.0(4) . . ?
O3 C21 H21A 109.6 . . ?
C23 C21 H21A 109.6 . . ?
C22 C21 H21A 109.6 . . ?
C21 C22 H22C 109.5 . . ?
C21 C22 H22D 109.5 . . ?
H22C C22 H22D 109.5 . . ?
C21 C22 H22A 109.5 . . ?
H22C C22 H22A 109.5 . . ?
H22D C22 H22A 109.5 . . ?
C21 C23 H23C 109.5 . . ?
C21 C23 H23D 109.5 . . ?
H23C C23 H23D 109.5 . . ?
C21 C23 H23A 109.5 . . ?
H23C C23 H23A 109.5 . . ?
H23D C23 H23A 109.5 . . ?

loop_
_geom_bond_atom_site_label_1
_geom_bond_atom_site_label_2
_geom_bond_distance
_geom_bond_site_symmetry_2
_geom_bond_publ_flag
Br1 C3 1.902(3) . ?
O1 C9 1.218(3) . ?
O2 C20 1.212(3) . ?
O3 C20 1.329(3) . ?
O3 C21 1.457(3) . ?
O4 C16 1.198(3) . ?
O5 C16 1.335(3) . ?
O5 C17 1.467(3) . ?
N1 C20 1.368(3) . ?
N1 N2 1.388(3) . ?
N1 C8 1.484(3) . ?
N2 C16 1.376(3) . ?
N2 H2B 0.8600 . ?
N3 C9 1.346(3) . ?
N3 C10 1.402(3) . ?
N3 H3A 0.8600 . ?
C1 C6 1.384(4) . ?
C1 C2 1.387(4) . ?
C1 H1A 0.9300 . ?
C2 C3 1.374(4) . ?
C2 H2A 0.9300 . ?
C3 C4 1.368(5) . ?
C4 C5 1.377(4) . ?
C4 H4A 0.9300 . ?
C5 C6 1.385(4) . ?
C5 H5A 0.9300 . ?
C6 C7 1.509(3) . ?
C7 C8 1.541(3) . ?
C7 H7A 0.9700 . ?
C7 H7B 0.9700 . ?
C8 C11 1.510(3) . ?
C8 C9 1.562(3) . ?
C10 C15 1.381(4) . ?
C10 C11 1.383(3) . ?
C11 C12 1.379(4) . ?
C12 C13 1.384(4) . ?
C12 H12A 0.9300 . ?
C13 C14 1.383(5) . ?
C13 H13A 0.9300 . ?
C14 C15 1.383(4) . ?
C14 H14A 0.9300 . ?
C15 H15A 0.9300 . ?
C17 C18 1.480(5) . ?
C17 C19 1.485(5) . ?
C17 H17A 0.9800 . ?
C18 H18A 0.9600 . ?
C18 H18B 0.9600 . ?
C18 H18C 0.9600 . ?
C19 H19A 0.9600 . ?
C19 H19B 0.9600 . ?
C19 H19C 0.9600 . ?
C21 C23 1.458(6) . ?
C21 C22 1.480(5) . ?
C21 H21A 0.9800 . ?
C22 H22C 0.9600 . ?
C22 H22D 0.9600 . ?
C22 H22A 0.9600 . ?
C23 H23C 0.9600 . ?
C23 H23D 0.9600 . ?
C23 H23A 0.9600 . ?

loop_
_geom_hbond_atom_site_label_D
_geom_hbond_atom_site_label_H
_geom_hbond_atom_site_label_A
_geom_hbond_distance_DH
_geom_hbond_distance_HA
_geom_hbond_distance_DA
_geom_hbond_angle_DHA
_geom_hbond_site_symmetry_A
N2 H2B O2 0.86 2.30 2.961(3) 133.2 2_566
N3 H3A O1 0.86 2.11 2.954(3) 166.8 2_576

loop_
_geom_torsion_atom_site_label_1
_geom_torsion_atom_site_label_2
_geom_torsion_atom_site_label_3
_geom_torsion_atom_site_label_4
_geom_torsion
_geom_torsion_site_symmetry_1
_geom_torsion_site_symmetry_2
_geom_torsion_site_symmetry_3
_geom_torsion_site_symmetry_4
_geom_torsion_publ_flag
C20 N1 N2 C16 74.0(3) . . . . ?
C8 N1 N2 C16 -97.3(3) . . . . ?
C6 C1 C2 C3 0.5(4) . . . . ?
C1 C2 C3 C4 -0.1(5) . . . . ?
C1 C2 C3 Br1 179.5(2) . . . . ?
C2 C3 C4 C5 -0.7(5) . . . . ?
Br1 C3 C4 C5 179.7(2) . . . . ?
C3 C4 C5 C6 1.0(5) . . . . ?
C2 C1 C6 C5 -0.1(4) . . . . ?
C2 C1 C6 C7 -174.2(3) . . . . ?
C4 C5 C6 C1 -0.6(4) . . . . ?
C4 C5 C6 C7 173.7(3) . . . . ?
C1 C6 C7 C8 -78.5(3) . . . . ?
C5 C6 C7 C8 107.6(3) . . . . ?
C20 N1 C8 C11 -52.9(3) . . . . ?
N2 N1 C8 C11 117.5(2) . . . . ?
C20 N1 C8 C7 179.8(2) . . . . ?
N2 N1 C8 C7 -9.7(3) . . . . ?
C20 N1 C8 C9 60.9(3) . . . . ?
N2 N1 C8 C9 -128.7(2) . . . . ?
C6 C7 C8 N1 -167.0(2) . . . . ?
C6 C7 C8 C11 64.5(3) . . . . ?
C6 C7 C8 C9 -47.2(3) . . . . ?
C10 N3 C9 O1 -177.1(2) . . . . ?
C10 N3 C9 C8 5.1(3) . . . . ?
N1 C8 C9 O1 54.2(3) . . . . ?
C11 C8 C9 O1 176.6(2) . . . . ?
C7 C8 C9 O1 -64.1(3) . . . . ?
N1 C8 C9 N3 -127.9(2) . . . . ?
C11 C8 C9 N3 -5.5(2) . . . . ?
C7 C8 C9 N3 113.7(2) . . . . ?
C9 N3 C10 C15 176.4(3) . . . . ?
C9 N3 C10 C11 -2.5(3) . . . . ?
C15 C10 C11 C12 1.1(4) . . . . ?
N3 C10 C11 C12 -180.0(2) . . . . ?
C15 C10 C11 C8 179.6(2) . . . . ?
N3 C10 C11 C8 -1.5(3) . . . . ?
N1 C8 C11 C12 -58.6(3) . . . . ?
C7 C8 C11 C12 66.0(3) . . . . ?
C9 C8 C11 C12 -177.6(2) . . . . ?
N1 C8 C11 C10 123.1(2) . . . . ?
C7 C8 C11 C10 -112.3(2) . . . . ?
C9 C8 C11 C10 4.2(2) . . . . ?
C10 C11 C12 C13 -0.4(4) . . . . ?
C8 C11 C12 C13 -178.5(3) . . . . ?
C11 C12 C13 C14 -0.6(4) . . . . ?
C12 C13 C14 C15 0.8(5) . . . . ?
C11 C10 C15 C14 -0.8(4) . . . . ?
N3 C10 C15 C14 -179.5(3) . . . . ?
C13 C14 C15 C10 -0.1(4) . . . . ?
C17 O5 C16 O4 2.6(4) . . . . ?
C17 O5 C16 N2 -175.3(2) . . . . ?
N1 N2 C16 O4 18.7(4) . . . . ?
N1 N2 C16 O5 -163.4(2) . . . . ?
C16 O5 C17 C18 85.9(3) . . . . ?
C16 O5 C17 C19 -151.8(3) . . . . ?
C21 O3 C20 O2 -11.7(4) . . . . ?
C21 O3 C20 N1 169.6(2) . . . . ?
N2 N1 C20 O2 2.7(4) . . . . ?
C8 N1 C20 O2 173.6(2) . . . . ?
N2 N1 C20 O3 -178.5(2) . . . . ?
C8 N1 C20 O3 -7.7(3) . . . . ?
C20 O3 C21 C23 -83.9(4) . . . . ?
C20 O3 C21 C22 154.3(3) . . . . ?
